data_4062561
loop_
_publ_author_name
'Niel, Virginie'
'Thompson, Amber L.'
'Goeta, Andr\'es E.'
'Enachescu, Cristian'
'Hauser, Andreas'
'Galet, Ana'
'Mu\~noz, M. Carmen'
'Real, Jos\'e A'

_publ_section_title
;
Thermal and Light-Induced Two-step Spin Transition in a Novel Fe(II) 3D
Polymer with Strong Metallophilic Interactions: Diffraction, Magnetic,
Calorimetric and Visible Absorption Spectroscopic Studies of
{Fe(pmd)[Ag(CN)2][Ag2(CN)3]}.
;
_journal_name_full Organometallics
_journal_paper_doi 10.1021/om0342053
_journal_year 2004
_chemical_formula_sum 'C9 H4 Ag3 Fe N7'
_chemical_formula_weight 589.65
_space_group_IT_number 14
_symmetry_cell_setting monoclinic
_symmetry_space_group_name_Hall '-P 2ybc'
_symmetry_space_group_name_H-M 'P 1 21/c 1'
_cell_angle_alpha 90.00
_cell_angle_beta 96.875(2)
_cell_angle_gamma 90.00
_cell_formula_units_Z 16
_cell_length_a 17.2561(10)
_cell_length_b 29.5042(18)
_cell_length_c 11.9308(7)
_cell_measurement_temperature 170(2)
_cell_volume 6030.6(10)
_diffrn_ambient_temperature 170(2)
_exptl_crystal_density_diffrn 2.597
_cod_original_sg_symbol_H-M 'P 21/c'
_cod_database_code 4062561

loop_
_symmetry_equiv_pos_as_xyz
'x, y, z'
'-x, y+1/2, -z+1/2'
'-x, -y, -z'
'x, -y-1/2, z-1/2'

loop_
_atom_site_label
_atom_site_type_symbol
_atom_site_fract_x
_atom_site_fract_y
_atom_site_fract_z
_atom_site_U_iso_or_equiv
_atom_site_adp_type
_atom_site_occupancy
_atom_site_symmetry_multiplicity
_atom_site_calc_flag
_atom_site_refinement_flags
_atom_site_disorder_assembly
_atom_site_disorder_group
Ag1 Ag 0.16996(14) 0.86084(7) 0.1422(2) 0.0457(5) Uani 1 1 d . . .
Ag2 Ag 0.21659(12) 0.68820(8) -0.12183(18) 0.0414(5) Uani 1 1 d . . .
Ag3 Ag 0.26878(13) 0.73333(7) 0.6374(2) 0.0444(5) Uani 1 1 d . . .
Ag4 Ag 0.23545(11) 0.56581(7) 0.24743(19) 0.0412(5) Uani 1 1 d . . .
Ag5 Ag 0.32013(13) 0.49723(6) 0.1276(2) 0.0440(5) Uani 1 1 d . . .
Ag6 Ag 0.14844(12) 0.63581(6) 0.36023(19) 0.0393(5) Uani 1 1 d . . .
Ag7 Ag 0.66202(12) 0.76807(6) -0.12095(18) 0.0371(5) Uani 1 1 d . . .
Ag8 Ag 0.70723(11) 0.69708(7) 0.71711(18) 0.0378(5) Uani 1 1 d . . .
Ag9 Ag -0.21340(13) 0.87749(7) 0.10501(18) 0.0409(5) Uani 1 1 d . . .
Ag11 Ag 0.68907(13) 0.50372(6) 0.16859(19) 0.0424(5) Uani 1 1 d . . .
Ag10 Ag 0.72492(10) 0.55863(6) 0.39920(16) 0.0328(4) Uani 1 1 d . . .
Ag12 Ag 0.21982(12) 0.40114(7) -0.1589(2) 0.0430(5) Uani 1 1 d . . .
Fe1 Fe -0.04262(18) 0.75095(11) -0.0447(3) 0.0242(6) Uani 1 1 d . . .
Fe2 Fe 0.49377(18) 0.62904(9) -0.0119(2) 0.0202(6) Uani 1 1 d . . .
Fe3 Fe 0.47085(17) 0.62943(10) 0.4854(2) 0.0191(6) Uani 1 1 d . . .
Fe4 Fe 0.0000 0.5000 0.0000 0.0214(8) Uani 1 2 d S . .
Fe5 Fe 0.0000 0.5000 0.5000 0.0176(8) Uani 1 2 d S . .
N1 N -0.1314(12) 0.7156(8) -0.1241(18) 0.038(5) Uani 1 1 d . . .
N2 N -0.1177(12) 0.7976(7) 0.0076(16) 0.030(4) Uani 1 1 d . . .
N3 N 0.0474(13) 0.7900(7) 0.0325(17) 0.032(4) Uani 1 1 d . . .
N4 N 0.0407(13) 0.7081(8) -0.0970(19) 0.040(5) Uani 1 1 d . . .
N5 N -0.0419(12) 0.7140(7) 0.1045(19) 0.036(5) Uani 1 1 d . . .
N6 N -0.0396(11) 0.7131(6) 0.3052(18) 0.030(4) Uani 1 1 d . . .
N7 N 0.4131(12) 0.5798(6) 0.0300(16) 0.029(4) Uani 1 1 d . . .
N8 N 0.5823(11) 0.5852(6) 0.0656(16) 0.027(4) Uani 1 1 d . . .
N9 N 0.5771(12) 0.6787(7) -0.0518(17) 0.031(4) Uani 1 1 d . . .
N10 N 0.4006(10) 0.6693(6) -0.0903(15) 0.023(4) Uani 1 1 d . . .
N11 N 0.4929(10) 0.5907(6) -0.1735(15) 0.021(3) Uani 1 1 d . . .
N12 N 0.4847(11) 0.6669(6) 0.1472(15) 0.023(4) Uani 1 1 d . . .
N13 N 0.3911(10) 0.6683(6) 0.5364(15) 0.021(4) Uani 1 1 d . . .
N14 N 0.3882(11) 0.5919(6) 0.4080(17) 0.027(4) Uani 1 1 d . . .
N15 N 0.5559(11) 0.5927(6) 0.4383(16) 0.026(4) Uani 1 1 d . . .
N16 N 0.5532(12) 0.6685(7) 0.5606(16) 0.030(4) Uani 1 1 d . . .
N17 N 0.4694(9) 0.6653(6) 0.3433(14) 0.018(3) Uani 1 1 d . . .
N18 N 0.4736(11) 0.5933(6) -0.3731(15) 0.025(4) Uani 1 1 d . . .
N19 N 0.0779(12) 0.5474(7) 0.0813(17) 0.033(5) Uani 1 1 d . . .
N20 N 0.0975(12) 0.4614(7) -0.0419(17) 0.032(4) Uani 1 1 d . . .
N21 N 0.0030(11) 0.4627(6) 0.1619(18) 0.029(4) Uani 1 1 d . . .
N22 N 0.0970(11) 0.4731(6) 0.5648(15) 0.024(4) Uani 1 1 d . . .
N23 N 0.0587(11) 0.5491(6) 0.4453(15) 0.025(4) Uani 1 1 d . . .
N24 N 0.0062(10) 0.4639(6) 0.3605(17) 0.025(4) Uani 1 1 d . . .
N25 N 0.1947(19) 0.6911(8) 0.284(3) 0.082(12) Uani 1 1 d . . .
N26 N 0.2732(14) 0.3511(8) -0.243(2) 0.046(6) Uani 1 1 d . . .
N27 N 0.2772(14) 0.4474(7) 0.230(3) 0.061(9) Uani 1 1 d . . .
N28 N 0.7439(19) 0.4464(8) 0.244(3) 0.073(9) Uani 1 1 d . . .
C1 C -0.1913(15) 0.7065(8) -0.181(2) 0.031(5) Uani 1 1 d . . .
C2 C -0.1552(15) 0.8254(8) 0.031(2) 0.032(5) Uani 1 1 d . . .
C3 C 0.0947(14) 0.8121(8) 0.070(2) 0.029(5) Uani 1 1 d . . .
C4 C 0.0995(15) 0.6964(8) -0.108(2) 0.032(5) Uani 1 1 d . . .
C5 C -0.0433(13) 0.7352(10) 0.203(2) 0.039(6) Uani 1 1 d . . .
H5 H -0.0472 0.7673 0.2032 0.047 Uiso 1 1 calc R . .
C51 C -0.0370(16) 0.6696(10) 0.106(3) 0.048(8) Uani 1 1 d . . .
H51 H -0.0373 0.6544 0.0354 0.058 Uiso 1 1 calc R . .
C52 C -0.0313(17) 0.6434(9) 0.204(3) 0.050(8) Uani 1 1 d . . .
H52 H -0.0257 0.6114 0.2015 0.060 Uiso 1 1 calc R . .
C53 C -0.0344(15) 0.6661(8) 0.303(3) 0.040(6) Uani 1 1 d . . .
H53 H -0.0330 0.6495 0.3710 0.048 Uiso 1 1 calc R . .
C7 C 0.3752(14) 0.5505(8) 0.058(2) 0.029(5) Uani 1 1 d . . .
C8 C 0.6255(15) 0.5582(7) 0.1021(18) 0.028(5) Uani 1 1 d . . .
C9 C 0.6097(14) 0.7093(7) -0.069(2) 0.029(5) Uani 1 1 d . . .
C10 C 0.3354(16) 0.6797(8) -0.109(2) 0.033(6) Uani 1 1 d . . .
C11 C 0.4808(13) 0.6117(7) -0.2722(19) 0.025(4) Uani 1 1 d . . .
H11 H 0.4768 0.6438 -0.2697 0.030 Uiso 1 1 calc R . .
C111 C 0.4931(13) 0.5452(7) -0.178(2) 0.026(5) Uani 1 1 d . . .
H111 H 0.4975 0.5288 -0.1086 0.032 Uiso 1 1 calc R . .
C112 C 0.4874(17) 0.5215(8) -0.276(2) 0.040(6) Uani 1 1 d . . .
H112 H 0.4913 0.4894 -0.2772 0.048 Uiso 1 1 calc R . .
C113 C 0.4754(14) 0.5467(8) -0.3760(19) 0.030(5) Uani 1 1 d . . .
H113 H 0.4684 0.5315 -0.4467 0.036 Uiso 1 1 calc R . .
C12 C 0.4786(13) 0.6454(7) 0.2437(17) 0.024(4) Uani 1 1 d . . .
H12 H 0.4810 0.6132 0.2425 0.029 Uiso 1 1 calc R . .
C121 C 0.4766(13) 0.7129(7) 0.1479(18) 0.024(4) Uani 1 1 d . . .
H121 H 0.4779 0.7294 0.0797 0.029 Uiso 1 1 calc R . .
C122 C 0.4666(16) 0.7357(7) 0.245(2) 0.036(6) Uani 1 1 d . . .
H122 H 0.4619 0.7678 0.2446 0.044 Uiso 1 1 calc R . .
C123 C 0.4634(16) 0.7113(7) 0.3430(19) 0.032(5) Uani 1 1 d . . .
H123 H 0.4569 0.7268 0.4110 0.039 Uiso 1 1 calc R . .
C13 C 0.3402(13) 0.6893(8) 0.565(2) 0.030(5) Uani 1 1 d . . .
C14 C 0.3346(14) 0.5774(8) 0.354(2) 0.035(6) Uani 1 1 d . . .
C15 C 0.6116(13) 0.5767(7) 0.418(2) 0.027(5) Uani 1 1 d . . .
C16 C 0.6077(14) 0.6849(7) 0.6116(19) 0.027(5) Uani 1 1 d . . .
C19 C 0.1370(17) 0.5559(9) 0.136(3) 0.044(7) Uani 1 1 d . . .
C20 C 0.1450(13) 0.4419(8) -0.080(2) 0.029(5) Uani 1 1 d . . .
C21 C -0.0010(15) 0.4829(7) 0.2577(19) 0.029(5) Uani 1 1 d . . .
H21 H -0.0100 0.5146 0.2546 0.035 Uiso 1 1 calc R . .
C211 C 0.0140(17) 0.4179(8) 0.164(2) 0.036(6) Uani 1 1 d . . .
H211 H 0.0157 0.4017 0.0956 0.043 Uiso 1 1 calc R . .
C212 C 0.0227(17) 0.3953(8) 0.266(2) 0.038(6) Uani 1 1 d . . .
H212 H 0.0307 0.3634 0.2680 0.045 Uiso 1 1 calc R . .
C213 C 0.0198(14) 0.4186(7) 0.361(2) 0.030(5) Uani 1 1 d . . .
H213 H 0.0275 0.4030 0.4315 0.036 Uiso 1 1 calc R . .
C22 C 0.1603(14) 0.4598(8) 0.590(2) 0.032(5) Uani 1 1 d . . .
C23 C 0.0957(14) 0.5795(8) 0.4187(19) 0.029(5) Uani 1 1 d . . .
C25 C 0.2162(19) 0.7819(11) 0.724(3) 0.051(8) Uani 1 1 d . . .
C26 C 0.7030(16) 0.8217(8) -0.200(2) 0.037(6) Uani 1 1 d . . .
C27 C -0.2609(19) 0.9252(9) 0.205(3) 0.051(8) Uani 1 1 d . . .
C28 C 0.2308(18) 0.9157(10) 0.213(3) 0.051(8) Uani 1 1 d . . .

loop_
_atom_site_aniso_label
_atom_site_aniso_U_11
_atom_site_aniso_U_22
_atom_site_aniso_U_33
_atom_site_aniso_U_23
_atom_site_aniso_U_13
_atom_site_aniso_U_12
Ag1 0.0574(13) 0.0248(9) 0.0503(12) -0.0027(9) -0.0125(10) -0.0133(9)
Ag2 0.0334(10) 0.0459(12) 0.0449(12) -0.0014(9) 0.0051(9) 0.0092(9)
Ag3 0.0493(12) 0.0293(10) 0.0581(13) -0.0098(9) 0.0208(10) 0.0100(9)
Ag4 0.0290(9) 0.0451(11) 0.0477(12) -0.0198(9) -0.0030(8) -0.0022(8)
Ag5 0.0557(13) 0.0212(9) 0.0602(13) 0.0052(9) 0.0287(11) -0.0059(8)
Ag6 0.0482(11) 0.0212(8) 0.0526(12) 0.0034(8) 0.0233(10) -0.0066(8)
Ag7 0.0434(11) 0.0221(8) 0.0483(12) 0.0029(8) 0.0151(9) -0.0067(7)
Ag8 0.0328(10) 0.0358(10) 0.0434(11) -0.0126(8) -0.0008(8) -0.0058(8)
Ag9 0.0538(12) 0.0265(9) 0.0460(12) -0.0004(8) 0.0205(10) 0.0103(8)
Ag10 0.0252(8) 0.0346(9) 0.0384(10) -0.0062(8) 0.0030(7) 0.0081(7)
Ag11 0.0490(12) 0.0227(9) 0.0508(12) 0.0002(8) -0.0129(10) 0.0109(8)
Ag12 0.0418(11) 0.0342(10) 0.0557(13) -0.0117(9) 0.0171(10) 0.0064(8)
Fe1 0.0235(15) 0.0260(15) 0.0232(15) -0.0036(12) 0.0031(12) -0.0006(12)
Fe2 0.0262(15) 0.0151(13) 0.0194(14) 0.0012(11) 0.0031(12) 0.0006(11)
Fe3 0.0221(14) 0.0160(13) 0.0189(14) -0.0027(11) 0.0018(11) 0.0006(11)
Fe4 0.023(2) 0.021(2) 0.019(2) -0.0049(16) -0.0006(16) 0.0019(16)
Fe5 0.0200(19) 0.0138(17) 0.0190(19) 0.0019(15) 0.0019(15) -0.0010(15)
N1 0.032(11) 0.051(13) 0.029(11) -0.008(10) -0.003(9) 0.009(10)
N2 0.041(11) 0.031(10) 0.019(9) 0.004(8) 0.009(8) 0.003(9)
N3 0.045(12) 0.022(9) 0.028(10) 0.003(8) 0.003(9) 0.001(9)
N4 0.030(11) 0.054(14) 0.036(12) 0.000(10) 0.002(9) -0.008(10)
N5 0.033(11) 0.035(11) 0.043(12) -0.007(10) 0.014(9) -0.004(9)
N6 0.021(9) 0.023(9) 0.047(12) -0.003(9) 0.004(8) 0.007(7)
N7 0.041(11) 0.020(9) 0.026(10) -0.004(7) 0.009(8) -0.005(8)
N8 0.032(10) 0.017(8) 0.029(10) 0.008(7) -0.002(8) -0.006(7)
N9 0.040(11) 0.028(10) 0.027(10) -0.007(8) 0.008(9) 0.001(9)
N10 0.021(9) 0.031(10) 0.018(8) 0.000(7) 0.000(7) 0.006(7)
N11 0.025(9) 0.015(8) 0.022(9) 0.000(7) 0.001(7) 0.006(7)
N12 0.028(9) 0.017(8) 0.023(9) -0.003(7) 0.003(7) 0.001(7)
N13 0.026(9) 0.018(8) 0.021(9) -0.001(7) 0.004(7) 0.003(7)
N14 0.025(9) 0.022(9) 0.035(11) -0.001(8) 0.006(8) 0.000(7)
N15 0.028(10) 0.023(9) 0.024(9) -0.003(7) 0.000(8) 0.000(8)
N16 0.035(11) 0.033(10) 0.023(9) 0.007(8) 0.006(8) 0.001(9)
N17 0.018(8) 0.016(8) 0.021(8) 0.005(6) 0.005(7) 0.005(6)
N18 0.036(10) 0.017(8) 0.023(9) 0.000(7) 0.006(8) 0.007(7)
N19 0.031(11) 0.033(11) 0.032(11) 0.001(9) -0.011(9) 0.000(8)
N20 0.032(10) 0.030(10) 0.033(11) -0.002(9) 0.002(9) 0.008(8)
N21 0.029(10) 0.018(9) 0.040(11) -0.006(8) -0.001(8) -0.002(7)
N22 0.028(10) 0.023(9) 0.023(9) 0.006(7) 0.005(7) 0.001(7)
N23 0.028(10) 0.026(9) 0.024(9) 0.000(7) 0.009(8) 0.002(8)
N24 0.022(9) 0.018(8) 0.037(11) 0.000(8) 0.007(8) -0.001(7)
N25 0.09(2) 0.024(12) 0.15(3) 0.011(16) 0.09(2) -0.007(13)
N26 0.049(14) 0.030(11) 0.062(16) -0.006(11) 0.017(12) 0.018(10)
N27 0.042(14) 0.016(10) 0.13(3) -0.027(14) 0.039(16) -0.012(9)
N28 0.09(2) 0.024(12) 0.10(3) -0.010(14) -0.006(19) 0.020(13)
C1 0.041(14) 0.025(11) 0.028(12) -0.008(9) 0.016(10) -0.006(10)
C2 0.043(14) 0.019(10) 0.038(13) 0.001(9) 0.016(11) 0.012(10)
C3 0.035(12) 0.023(11) 0.028(12) -0.003(9) 0.000(10) 0.006(10)
C4 0.040(14) 0.028(12) 0.030(12) -0.007(10) 0.011(10) -0.004(10)
C5 0.014(10) 0.062(17) 0.040(14) -0.017(13) 0.000(9) 0.011(11)
C51 0.037(15) 0.048(17) 0.060(19) -0.033(15) 0.008(13) -0.013(12)
C52 0.051(17) 0.025(13) 0.08(2) -0.012(14) 0.023(16) 0.000(11)
C53 0.039(14) 0.022(12) 0.060(18) -0.011(11) 0.009(13) 0.003(10)
C7 0.037(12) 0.025(11) 0.030(12) -0.017(9) 0.021(10) -0.003(9)
C8 0.044(13) 0.017(10) 0.021(11) 0.001(8) -0.003(9) 0.002(9)
C9 0.035(12) 0.016(10) 0.041(13) 0.006(9) 0.028(11) 0.000(9)
C10 0.054(16) 0.021(11) 0.026(12) -0.003(9) 0.016(11) -0.020(11)
C11 0.027(11) 0.017(9) 0.031(12) -0.003(8) 0.003(9) 0.001(8)
C111 0.032(12) 0.015(9) 0.033(12) -0.001(8) 0.005(9) 0.008(8)
C112 0.054(16) 0.020(11) 0.046(16) 0.004(11) 0.005(13) 0.003(11)
C113 0.038(13) 0.034(12) 0.021(11) -0.016(9) 0.007(9) 0.000(10)
C12 0.031(11) 0.024(10) 0.018(10) -0.002(8) 0.005(9) -0.004(9)
C121 0.034(12) 0.017(10) 0.022(10) 0.005(8) 0.003(9) 0.002(8)
C122 0.064(17) 0.004(8) 0.037(13) -0.007(8) -0.012(12) 0.013(10)
C123 0.061(16) 0.017(10) 0.023(11) -0.006(9) 0.020(11) 0.006(10)
C13 0.024(11) 0.025(11) 0.041(13) -0.002(10) 0.004(10) 0.004(9)
C14 0.031(13) 0.023(11) 0.052(16) -0.009(11) 0.008(11) -0.007(9)
C15 0.031(12) 0.019(10) 0.032(12) 0.002(9) 0.000(9) 0.004(9)
C16 0.033(12) 0.024(11) 0.026(11) 0.001(9) 0.016(10) 0.004(9)
C19 0.045(16) 0.036(14) 0.049(16) -0.018(12) -0.001(13) 0.001(12)
C20 0.027(11) 0.021(10) 0.037(13) 0.002(9) 0.000(10) 0.000(9)
C21 0.046(14) 0.014(9) 0.028(12) -0.008(8) 0.003(10) -0.006(9)
C211 0.065(17) 0.016(10) 0.025(12) 0.002(9) 0.001(11) 0.014(10)
C212 0.063(17) 0.016(10) 0.034(13) -0.001(9) 0.002(12) -0.001(11)
C213 0.038(13) 0.018(10) 0.034(13) -0.004(9) 0.011(10) -0.003(9)
C22 0.026(12) 0.031(12) 0.038(13) 0.007(10) 0.001(10) 0.006(9)
C23 0.037(13) 0.023(11) 0.025(11) 0.001(9) 0.005(10) -0.001(9)
C25 0.056(18) 0.056(18) 0.042(16) -0.005(14) 0.016(14) 0.019(15)
C26 0.049(15) 0.027(12) 0.038(14) -0.001(10) 0.013(12) -0.008(11)
C27 0.058(19) 0.022(13) 0.07(2) -0.015(13) 0.001(16) 0.001(12)
C28 0.048(17) 0.043(16) 0.054(18) -0.012(14) -0.029(14) -0.008(13)

loop_
_geom_bond_atom_site_label_1
_geom_bond_atom_site_label_2
_geom_bond_distance
_geom_bond_site_symmetry_2
_geom_bond_publ_flag
Ag1 C28 2.05(3) . ?
Ag1 C3 2.06(2) . ?
Ag1 Ag2 3.182(3) 4_576 ?
Ag1 Ag3 3.265(3) 4_575 ?
Ag1 Ag6 3.341(3) 4_575 ?
Ag2 C10 2.05(3) . ?
Ag2 C4 2.06(3) . ?
Ag2 Ag1 3.182(3) 4_575 ?
Ag3 C25 2.04(3) . ?
Ag3 C13 2.05(2) . ?
Ag3 Ag1 3.265(3) 4_576 ?
Ag4 C14 2.04(3) . ?
Ag4 C19 2.05(3) . ?
Ag4 Ag6 2.970(3) . ?
Ag5 C7 2.06(2) . ?
Ag5 N27 2.11(3) . ?
Ag5 Ag4 2.963(3) . ?
Ag6 C23 2.06(2) . ?
Ag6 N25 2.07(2) . ?
Ag6 Ag1 3.341(3) 4_576 ?
Ag7 C26 2.02(2) . ?
Ag7 C9 2.09(2) . ?
Ag7 Ag8 3.015(3) 1_554 ?
Ag8 C1 2.03(3) 1_656 ?
Ag8 C16 2.04(2) . ?
Ag8 Ag9 2.991(3) 4_676 ?
Ag8 Ag7 3.015(3) 1_556 ?
Ag9 C27 2.08(3) . ?
Ag9 C2 2.09(2) . ?
Ag9 Ag8 2.991(3) 4_475 ?
Ag9 Ag10 3.177(3) 4_475 ?
Ag10 C22 2.04(2) 3_666 ?
Ag10 C15 2.06(2) . ?
Ag10 Ag9 3.177(3) 4_676 ?
Ag10 Ag12 3.345(3) 3_665 ?
Ag11 C8 2.05(2) . ?
Ag11 N28 2.09(3) . ?
Ag11 Ag10 3.189(3) . ?
Ag11 Ag12 3.227(3) 3_665 ?
Ag12 N26 2.07(2) . ?
Ag12 C20 2.07(2) . ?
Ag12 Ag11 3.227(3) 3_665 ?
Ag12 Ag10 3.345(3) 3_665 ?
Fe1 N1 2.00(2) . ?
Fe1 N2 2.04(2) . ?
Fe1 N3 2.06(2) . ?
Fe1 N4 2.07(2) . ?
Fe1 N5 2.09(2) . ?
Fe1 N6 2.09(2) 4_575 ?
Fe2 N7 2.114(19) . ?
Fe2 N10 2.124(18) . ?
Fe2 N8 2.127(19) . ?
Fe2 N9 2.15(2) . ?
Fe2 N12 2.225(18) . ?
Fe2 N11 2.234(17) . ?
Fe3 N13 1.945(17) . ?
Fe3 N14 1.949(19) . ?
Fe3 N15 1.961(19) . ?
Fe3 N16 1.96(2) . ?
Fe3 N18 1.993(18) 1_556 ?
Fe3 N17 1.996(16) . ?
Fe4 N19 2.10(2) 3_565 ?
Fe4 N19 2.10(2) . ?
Fe4 N20 2.14(2) 3_565 ?
Fe4 N20 2.14(2) . ?
Fe4 N21 2.22(2) . ?
Fe4 N21 2.22(2) 3_565 ?
Fe5 N23 1.926(18) 3_566 ?
Fe5 N23 1.926(19) . ?
Fe5 N22 1.929(18) 3_566 ?
Fe5 N22 1.929(18) . ?
Fe5 N24 1.990(19) . ?
Fe5 N24 1.990(19) 3_566 ?
N1 C1 1.20(3) . ?
N2 C2 1.10(3) . ?
N3 C3 1.09(3) . ?
N4 C4 1.10(3) . ?
N5 C51 1.31(4) . ?
N5 C5 1.34(3) . ?
N6 C5 1.37(3) . ?
N6 C53 1.39(3) . ?
N6 Fe1 2.09(2) 4_576 ?
N7 C7 1.16(3) . ?
N8 C8 1.14(3) . ?
N9 C9 1.10(3) . ?
N10 C10 1.16(3) . ?
N11 C11 1.33(3) . ?
N11 C111 1.34(3) . ?
N12 C12 1.33(3) . ?
N12 C121 1.37(3) . ?
N13 C13 1.16(3) . ?
N14 C14 1.14(3) . ?
N15 C15 1.12(3) . ?
N16 C16 1.16(3) . ?
N17 C12 1.35(3) . ?
N17 C123 1.36(3) . ?
N18 C11 1.31(3) . ?
N18 C113 1.38(3) . ?
N18 Fe3 1.993(18) 1_554 ?
N19 C19 1.17(3) . ?
N20 C20 1.14(3) . ?
N21 C21 1.30(3) . ?
N21 C211 1.33(3) . ?
N22 C22 1.16(3) . ?
N23 C23 1.17(3) . ?
N24 C21 1.34(3) . ?
N24 C213 1.36(3) . ?
N25 C25 1.16(4) 4_575 ?
N26 C26 1.20(3) 2_644 ?
N27 C27 1.07(4) 2_545 ?
N28 C28 1.11(4) 2_645 ?
C1 Ag8 2.03(3) 1_454 ?
C51 C52 1.40(5) . ?
C52 C53 1.36(4) . ?
C111 C112 1.36(3) . ?
C112 C113 1.40(4) . ?
C121 C122 1.37(3) . ?
C122 C123 1.38(3) . ?
C211 C212 1.38(3) . ?
C212 C213 1.34(3) . ?
C22 Ag10 2.04(2) 3_666 ?
C25 N25 1.16(4) 4_576 ?
C26 N26 1.20(3) 2_654 ?
C27 N27 1.07(4) 2 ?
C28 N28 1.11(4) 2_655 ?
